data_2233117
loop_
_publ_author_name
'Wang, Ning'

_publ_section_title
;
 Bis[2-(1-iminoethyl)phenolato-\k^2^<i>N</i>,<i>O</i>]nickel(II)
;
_journal_coeditor_code CV5207
_journal_issue 1
_journal_name_full 'Acta Crystallographica Section E'
_journal_page_first m11
_journal_paper_doi 10.1107/S1600536811051476
_journal_volume 68
_journal_year 2012
_chemical_formula_iupac '[Ni (C8 H8 N O)2]'
_chemical_formula_moiety 'C16 H16 N2 Ni O2'
_chemical_formula_sum 'C16 H16 N2 Ni O2'
_chemical_formula_weight 327.02
_chemical_name_systematic
;
Bis[2-(1-iminoethyl)phenolato-\k^2^<i>N</i>,<i>O</i>]nickel(II)
;
_space_group_IT_number 2
_symmetry_cell_setting triclinic
_symmetry_space_group_name_Hall '-P 1'
_symmetry_space_group_name_H-M 'P -1'
_atom_sites_solution_hydrogens geom
_atom_sites_solution_primary direct
_atom_sites_solution_secondary difmap
_audit_creation_method SHELXL-97
_cell_angle_alpha 101.006(3)
_cell_angle_beta 93.049(3)
_cell_angle_gamma 109.777(3)
_cell_formula_units_Z 3
_cell_length_a 9.1084(10)
_cell_length_b 11.3612(16)
_cell_length_c 11.8249(18)
_cell_measurement_reflns_used 772
_cell_measurement_temperature 298(2)
_cell_measurement_theta_max 24.5
_cell_measurement_theta_min 2.3
_cell_volume 1121.1(3)
_computing_cell_refinement 'SAINT (Bruker, 2004)'
_computing_data_collection 'APEX2 (Bruker, 2004)'
_computing_data_reduction 'SAINT (Bruker, 2004)'
_computing_molecular_graphics 'SHELXTL (Sheldrick, 2008)'
_computing_publication_material 'SHELXTL (Sheldrick, 2008)'
_computing_structure_refinement 'SHELXL97 (Sheldrick, 2008)'
_computing_structure_solution 'SHELXS97 (Sheldrick, 2008)'
_diffrn_ambient_temperature 298(2)
_diffrn_measured_fraction_theta_full 0.986
_diffrn_measured_fraction_theta_max 0.986
_diffrn_measurement_device_type 'Bruker APEXII CCD area-detector'
_diffrn_measurement_method '\w scans'
_diffrn_radiation_monochromator graphite
_diffrn_radiation_source 'fine-focus sealed tube'
_diffrn_radiation_type MoK\a
_diffrn_radiation_wavelength 0.71073
_diffrn_reflns_av_R_equivalents 0.0444
_diffrn_reflns_av_sigmaI/netI 0.1125
_diffrn_reflns_limit_h_max 11
_diffrn_reflns_limit_h_min -11
_diffrn_reflns_limit_k_max 13
_diffrn_reflns_limit_k_min -13
_diffrn_reflns_limit_l_max 14
_diffrn_reflns_limit_l_min -13
_diffrn_reflns_number 6121
_diffrn_reflns_theta_full 25.66
_diffrn_reflns_theta_max 25.66
_diffrn_reflns_theta_min 1.77
_diffrn_standards_number 0
_exptl_absorpt_coefficient_mu 1.303
_exptl_absorpt_correction_T_max 0.7993
_exptl_absorpt_correction_T_min 0.7806
_exptl_absorpt_correction_type multi-scan
_exptl_absorpt_process_details '(SADABS; Sheldrick, 2004)'
_exptl_crystal_colour red
_exptl_crystal_density_diffrn 1.453
_exptl_crystal_density_method 'not measured'
_exptl_crystal_description block
_exptl_crystal_F_000 510
_exptl_crystal_size_max 0.20
_exptl_crystal_size_mid 0.20
_exptl_crystal_size_min 0.18
_refine_diff_density_max 0.477
_refine_diff_density_min -0.386
_refine_ls_extinction_method none
_refine_ls_goodness_of_fit_ref 0.986
_refine_ls_hydrogen_treatment mixed
_refine_ls_matrix_type full
_refine_ls_number_parameters 298
_refine_ls_number_reflns 4190
_refine_ls_number_restraints 3
_refine_ls_restrained_S_all 0.986
_refine_ls_R_factor_all 0.1360
_refine_ls_R_factor_gt 0.0619
_refine_ls_shift/su_max 0.000
_refine_ls_shift/su_mean 0.000
_refine_ls_structure_factor_coef Fsqd
_refine_ls_weighting_details 'calc w=1/[\s^2^(Fo^2^)+(0.0585P)^2^] where P=(Fo^2^+2Fc^2^)/3'
_refine_ls_weighting_scheme calc
_refine_ls_wR_factor_gt 0.1164
_refine_ls_wR_factor_ref 0.1462
_reflns_number_gt 2297
_reflns_number_total 4190
_reflns_threshold_expression I>2\s(I)
_cod_data_source_file cv5207.cif
_cod_data_source_block I
_cod_database_code 2233117
_cod_database_fobs_code 2233117

loop_
_symmetry_equiv_pos_as_xyz
'x, y, z'
'-x, -y, -z'

loop_
_atom_site_type_symbol
_atom_site_label
_atom_site_fract_x
_atom_site_fract_y
_atom_site_fract_z
_atom_site_U_iso_or_equiv
_atom_site_adp_type
_atom_site_calc_flag
_atom_site_refinement_flags
_atom_site_occupancy
_atom_site_symmetry_multiplicity
Ni Ni1 0.5000 0.5000 0.5000 0.0392(3) Uani d S 1 2
Ni Ni2 0.35993(9) 0.05065(7) 0.23238(6) 0.0385(3) Uani d . 1 1
O O1 0.1878(5) -0.0945(3) 0.2135(3) 0.0472(11) Uani d . 1 1
O O2 0.5346(5) 0.1953(3) 0.2545(3) 0.0473(11) Uani d . 1 1
O O3 0.4558(5) 0.4475(3) 0.3430(3) 0.0477(11) Uani d . 1 1
N N1 0.2586(6) 0.1539(4) 0.3058(4) 0.0423(12) Uani d D 1 1
N N2 0.4618(6) -0.0507(4) 0.1545(4) 0.0423(12) Uani d D 1 1
N N3 0.4211(6) 0.6312(4) 0.5050(4) 0.0416(12) Uani d D 1 1
C C1 0.0143(7) -0.0061(6) 0.3199(5) 0.0451(15) Uani d . 1 1
C C2 0.0540(7) -0.1072(6) 0.2547(5) 0.0445(16) Uani d . 1 1
C C3 -0.0595(8) -0.2330(6) 0.2351(6) 0.0571(18) Uani d . 1 1
H H3 -0.0379 -0.3009 0.1913 0.069 Uiso calc R 1 1
C C4 -0.1993(8) -0.2566(7) 0.2789(6) 0.067(2) Uani d . 1 1
H H4 -0.2708 -0.3403 0.2651 0.080 Uiso calc R 1 1
C C5 -0.2365(9) -0.1581(8) 0.3436(6) 0.070(2) Uani d . 1 1
H H5 -0.3316 -0.1752 0.3741 0.084 Uiso calc R 1 1
C C6 -0.1317(8) -0.0350(7) 0.3621(6) 0.0594(19) Uani d . 1 1
H H6 -0.1581 0.0314 0.4039 0.071 Uiso calc R 1 1
C C7 0.1213(7) 0.1262(6) 0.3398(5) 0.0423(15) Uani d . 1 1
C C8 0.0716(8) 0.2323(6) 0.4004(6) 0.065(2) Uani d . 1 1
H H8A 0.1536 0.3133 0.4047 0.098 Uiso calc R 1 1
H H8B 0.0519 0.2216 0.4775 0.098 Uiso calc R 1 1
H H8C -0.0226 0.2298 0.3579 0.098 Uiso calc R 1 1
C C9 0.7050(7) 0.1099(6) 0.1411(5) 0.0419(15) Uani d . 1 1
C C10 0.6652(7) 0.2101(6) 0.2071(5) 0.0433(15) Uani d . 1 1
C C11 0.7740(8) 0.3369(6) 0.2241(6) 0.0563(18) Uani d . 1 1
H H11 0.7512 0.4047 0.2672 0.068 Uiso calc R 1 1
C C12 0.9132(9) 0.3605(7) 0.1774(6) 0.066(2) Uani d . 1 1
H H12 0.9839 0.4444 0.1908 0.080 Uiso calc R 1 1
C C13 0.9520(9) 0.2637(9) 0.1111(7) 0.075(2) Uani d . 1 1
H H13 1.0458 0.2816 0.0787 0.090 Uiso calc R 1 1
C C14 0.8479(8) 0.1411(7) 0.0948(6) 0.0613(19) Uani d . 1 1
H H14 0.8730 0.0752 0.0508 0.074 Uiso calc R 1 1
C C15 0.5979(7) -0.0231(5) 0.1195(5) 0.0396(15) Uani d . 1 1
C C16 0.6453(8) -0.1295(6) 0.0558(5) 0.0563(18) Uani d . 1 1
H H16A 0.5654 -0.2106 0.0551 0.084 Uiso calc R 1 1
H H16B 0.7430 -0.1254 0.0941 0.084 Uiso calc R 1 1
H H16C 0.6577 -0.1204 -0.0226 0.084 Uiso calc R 1 1
C C17 0.3474(6) 0.6042(5) 0.3019(5) 0.0354(14) Uani d . 1 1
C C18 0.3980(7) 0.4986(5) 0.2679(5) 0.0412(15) Uani d . 1 1
C C19 0.3859(7) 0.4450(6) 0.1502(5) 0.0491(16) Uani d . 1 1
H H19 0.4205 0.3770 0.1271 0.059 Uiso calc R 1 1
C C20 0.3235(8) 0.4911(6) 0.0672(6) 0.0562(18) Uani d . 1 1
H H20 0.3155 0.4532 -0.0109 0.067 Uiso calc R 1 1
C C21 0.2730(8) 0.5925(6) 0.0987(6) 0.0567(18) Uani d . 1 1
H H21 0.2314 0.6234 0.0422 0.068 Uiso calc R 1 1
C C22 0.2843(7) 0.6477(6) 0.2141(6) 0.0474(16) Uani d . 1 1
H H22 0.2494 0.7159 0.2348 0.057 Uiso calc R 1 1
C C23 0.3618(6) 0.6684(5) 0.4228(5) 0.0368(14) Uani d . 1 1
C C24 0.3106(9) 0.7818(6) 0.4540(5) 0.066(2) Uani d . 1 1
H H24A 0.3309 0.8143 0.5366 0.099 Uiso calc R 1 1
H H24B 0.2000 0.7559 0.4291 0.099 Uiso calc R 1 1
H H24C 0.3680 0.8477 0.4161 0.099 Uiso calc R 1 1
H H1 0.306(7) 0.2400(13) 0.325(5) 0.080 Uiso d D 1 1
H H2 0.399(6) -0.134(2) 0.139(5) 0.080 Uiso d D 1 1
H H3A 0.434(8) 0.676(5) 0.578(2) 0.080 Uiso d D 1 1

loop_
_atom_site_aniso_label
_atom_site_aniso_U_11
_atom_site_aniso_U_22
_atom_site_aniso_U_33
_atom_site_aniso_U_12
_atom_site_aniso_U_13
_atom_site_aniso_U_23
Ni1 0.0459(7) 0.0321(6) 0.0439(7) 0.0225(6) 0.0028(6) 0.0035(5)
Ni2 0.0378(5) 0.0330(5) 0.0473(5) 0.0168(4) 0.0084(4) 0.0063(4)
O1 0.038(2) 0.038(2) 0.067(3) 0.018(2) 0.012(2) 0.006(2)
O2 0.045(3) 0.037(2) 0.057(3) 0.016(2) 0.016(2) -0.001(2)
O3 0.069(3) 0.041(2) 0.041(3) 0.034(2) -0.001(2) 0.003(2)
N1 0.047(3) 0.035(3) 0.044(3) 0.017(3) 0.003(3) 0.004(3)
N2 0.043(3) 0.036(3) 0.049(3) 0.015(3) 0.015(3) 0.006(3)
N3 0.046(3) 0.038(3) 0.044(3) 0.024(3) 0.000(3) 0.003(3)
C1 0.036(4) 0.054(4) 0.050(4) 0.022(3) 0.004(3) 0.014(3)
C2 0.036(4) 0.046(4) 0.058(4) 0.018(3) 0.005(3) 0.023(3)
C3 0.044(4) 0.053(4) 0.076(5) 0.016(4) 0.003(4) 0.020(4)
C4 0.044(5) 0.069(5) 0.079(6) 0.001(4) 0.001(4) 0.033(4)
C5 0.048(5) 0.088(6) 0.078(6) 0.024(5) 0.020(4) 0.025(5)
C6 0.045(4) 0.073(5) 0.067(5) 0.026(4) 0.014(4) 0.021(4)
C7 0.049(4) 0.053(4) 0.032(4) 0.031(4) 0.004(3) 0.005(3)
C8 0.058(5) 0.069(5) 0.077(5) 0.038(4) 0.015(4) 0.004(4)
C9 0.039(4) 0.047(4) 0.042(4) 0.019(3) 0.004(3) 0.008(3)
C10 0.043(4) 0.045(4) 0.039(4) 0.012(3) -0.002(3) 0.010(3)
C11 0.047(4) 0.049(4) 0.067(5) 0.012(4) 0.003(4) 0.012(4)
C12 0.054(5) 0.065(5) 0.068(5) 0.001(4) 0.005(4) 0.023(4)
C13 0.044(5) 0.102(7) 0.069(6) 0.010(5) 0.011(4) 0.020(5)
C14 0.042(4) 0.080(5) 0.062(5) 0.024(4) 0.013(4) 0.011(4)
C15 0.045(4) 0.045(4) 0.036(4) 0.024(3) 0.002(3) 0.013(3)
C16 0.066(5) 0.056(4) 0.059(4) 0.038(4) 0.020(4) 0.010(4)
C17 0.028(3) 0.032(3) 0.046(4) 0.012(3) 0.004(3) 0.006(3)
C18 0.036(4) 0.038(3) 0.051(4) 0.015(3) 0.011(3) 0.011(3)
C19 0.056(4) 0.047(4) 0.043(4) 0.021(3) 0.006(3) 0.004(3)
C20 0.058(4) 0.059(4) 0.040(4) 0.010(4) -0.001(4) 0.006(4)
C21 0.058(5) 0.059(5) 0.056(5) 0.019(4) 0.001(4) 0.026(4)
C22 0.046(4) 0.045(4) 0.056(5) 0.018(3) 0.006(3) 0.019(3)
C23 0.032(3) 0.030(3) 0.050(4) 0.013(3) 0.010(3) 0.007(3)
C24 0.102(6) 0.063(4) 0.059(5) 0.062(5) 0.017(4) 0.013(4)

loop_
_atom_type_symbol
_atom_type_description
_atom_type_scat_dispersion_real
_atom_type_scat_dispersion_imag
_atom_type_scat_source
C C 0.0033 0.0016 'International Tables Vol C Tables 4.2.6.8 and 6.1.1.4'
H H 0.0000 0.0000 'International Tables Vol C Tables 4.2.6.8 and 6.1.1.4'
N N 0.0061 0.0033 'International Tables Vol C Tables 4.2.6.8 and 6.1.1.4'
O O 0.0106 0.0060 'International Tables Vol C Tables 4.2.6.8 and 6.1.1.4'
Ni Ni 0.3393 1.1124 'International Tables Vol C Tables 4.2.6.8 and 6.1.1.4'

loop_
_geom_angle_atom_site_label_1
_geom_angle_atom_site_label_2
_geom_angle_atom_site_label_3
_geom_angle_site_symmetry_1
_geom_angle_site_symmetry_3
_geom_angle
O3 Ni1 O3 2_666 . 180.0000(10)
O3 Ni1 N3 2_666 . 86.81(18)
O3 Ni1 N3 . . 93.19(18)
O3 Ni1 N3 2_666 2_666 93.19(18)
O3 Ni1 N3 . 2_666 86.81(18)
N3 Ni1 N3 . 2_666 180.000(2)
O1 Ni2 O2 . . 178.57(18)
O1 Ni2 N1 . . 93.24(19)
O2 Ni2 N1 . . 87.0(2)
O1 Ni2 N2 . . 87.43(19)
O2 Ni2 N2 . . 92.39(19)
N1 Ni2 N2 . . 178.2(2)
C2 O1 Ni2 . . 127.8(4)
C10 O2 Ni2 . . 127.8(4)
C18 O3 Ni1 . . 129.2(4)
C7 N1 Ni2 . . 131.3(4)
C7 N1 H1 . . 108(4)
Ni2 N1 H1 . . 121(4)
C15 N2 Ni2 . . 132.2(4)
C15 N2 H2 . . 118(4)
Ni2 N2 H2 . . 110(4)
C23 N3 Ni1 . . 131.0(4)
C23 N3 H3A . . 119(4)
Ni1 N3 H3A . . 110(4)
C6 C1 C2 . . 119.1(6)
C6 C1 C7 . . 120.2(6)
C2 C1 C7 . . 120.6(5)
O1 C2 C3 . . 117.3(6)
O1 C2 C1 . . 125.5(5)
C3 C2 C1 . . 117.2(6)
C4 C3 C2 . . 121.7(7)
C4 C3 H3 . . 119.2
C2 C3 H3 . . 119.2
C3 C4 C5 . . 121.0(7)
C3 C4 H4 . . 119.5
C5 C4 H4 . . 119.5
C6 C5 C4 . . 119.2(7)
C6 C5 H5 . . 120.4
C4 C5 H5 . . 120.4
C5 C6 C1 . . 121.9(7)
C5 C6 H6 . . 119.0
C1 C6 H6 . . 119.0
N1 C7 C1 . . 121.0(5)
N1 C7 C8 . . 119.3(6)
C1 C7 C8 . . 119.7(6)
C7 C8 H8A . . 109.5
C7 C8 H8B . . 109.5
H8A C8 H8B . . 109.5
C7 C8 H8C . . 109.5
H8A C8 H8C . . 109.5
H8B C8 H8C . . 109.5
C14 C9 C10 . . 118.7(6)
C14 C9 C15 . . 120.5(6)
C10 C9 C15 . . 120.8(5)
O2 C10 C11 . . 116.8(6)
O2 C10 C9 . . 125.4(5)
C11 C10 C9 . . 117.9(6)
C12 C11 C10 . . 120.3(7)
C12 C11 H11 . . 119.8
C10 C11 H11 . . 119.8
C11 C12 C13 . . 122.3(7)
C11 C12 H12 . . 118.9
C13 C12 H12 . . 118.9
C14 C13 C12 . . 117.7(7)
C14 C13 H13 . . 121.2
C12 C13 H13 . . 121.2
C13 C14 C9 . . 123.1(7)
C13 C14 H14 . . 118.4
C9 C14 H14 . . 118.4
N2 C15 C9 . . 120.5(5)
N2 C15 C16 . . 119.1(5)
C9 C15 C16 . . 120.4(5)
C15 C16 H16A . . 109.5
C15 C16 H16B . . 109.5
H16A C16 H16B . . 109.5
C15 C16 H16C . . 109.5
H16A C16 H16C . . 109.5
H16B C16 H16C . . 109.5
C22 C17 C18 . . 118.0(5)
C22 C17 C23 . . 119.9(5)
C18 C17 C23 . . 122.1(5)
O3 C18 C19 . . 117.8(5)
O3 C18 C17 . . 123.3(5)
C19 C18 C17 . . 118.9(5)
C20 C19 C18 . . 121.1(6)
C20 C19 H19 . . 119.5
C18 C19 H19 . . 119.5
C21 C20 C19 . . 120.8(6)
C21 C20 H20 . . 119.6
C19 C20 H20 . . 119.6
C22 C21 C20 . . 119.4(6)
C22 C21 H21 . . 120.3
C20 C21 H21 . . 120.3
C21 C22 C17 . . 121.9(6)
C21 C22 H22 . . 119.1
C17 C22 H22 . . 119.1
N3 C23 C17 . . 121.1(5)
N3 C23 C24 . . 118.8(5)
C17 C23 C24 . . 120.1(5)
C23 C24 H24A . . 109.5
C23 C24 H24B . . 109.5
H24A C24 H24B . . 109.5
C23 C24 H24C . . 109.5
H24A C24 H24C . . 109.5
H24B C24 H24C . . 109.5

loop_
_geom_bond_atom_site_label_1
_geom_bond_atom_site_label_2
_geom_bond_site_symmetry_2
_geom_bond_distance
Ni1 O3 2_666 1.816(4)
Ni1 O3 . 1.816(4)
Ni1 N3 . 1.853(5)
Ni1 N3 2_666 1.853(5)
Ni2 O1 . 1.817(4)
Ni2 O2 . 1.822(4)
Ni2 N1 . 1.847(5)
Ni2 N2 . 1.856(5)
O1 C2 . 1.310(7)
O2 C10 . 1.315(7)
O3 C18 . 1.326(6)
N1 C7 . 1.289(7)
N1 H1 . 0.902(10)
N2 C15 . 1.283(7)
N2 H2 . 0.899(10)
N3 C23 . 1.294(7)
N3 H3A . 0.897(10)
C1 C6 . 1.400(8)
C1 C2 . 1.420(8)
C1 C7 . 1.454(8)
C2 C3 . 1.418(8)
C3 C4 . 1.361(9)
C3 H3 . 0.9300
C4 C5 . 1.383(9)
C4 H4 . 0.9300
C5 C6 . 1.369(9)
C5 H5 . 0.9300
C6 H6 . 0.9300
C7 C8 . 1.498(8)
C8 H8A . 0.9600
C8 H8B . 0.9600
C8 H8C . 0.9600
C9 C14 . 1.398(8)
C9 C10 . 1.417(8)
C9 C15 . 1.459(8)
C10 C11 . 1.414(8)
C11 C12 . 1.374(9)
C11 H11 . 0.9300
C12 C13 . 1.382(10)
C12 H12 . 0.9300
C13 C14 . 1.364(9)
C13 H13 . 0.9300
C14 H14 . 0.9300
C15 C16 . 1.501(7)
C16 H16A . 0.9600
C16 H16B . 0.9600
C16 H16C . 0.9600
C17 C22 . 1.406(7)
C17 C18 . 1.422(7)
C17 C23 . 1.453(7)
C18 C19 . 1.391(8)
C19 C20 . 1.378(8)
C19 H19 . 0.9300
C20 C21 . 1.375(8)
C20 H20 . 0.9300
C21 C22 . 1.371(8)
C21 H21 . 0.9300
C22 H22 . 0.9300
C23 C24 . 1.502(7)
C24 H24A . 0.9600
C24 H24B . 0.9600
C24 H24C . 0.9600

loop_
_geom_hbond_atom_site_label_D
_geom_hbond_atom_site_label_H
_geom_hbond_atom_site_label_A
_geom_hbond_site_symmetry_A
_geom_hbond_distance_DH
_geom_hbond_distance_HA
_geom_hbond_distance_DA
_geom_hbond_angle_DHA
N3 H3A O2 2_666 0.897(10) 2.164(15) 3.055(6) 172(6)
N1 H1 O3 . 0.902(10) 2.250(18) 3.138(6) 168(6)
C22 H22 O1 1_565 0.93 2.46 3.332(6) 157(6)
